data_7113643
loop_
_publ_author_name
'Murugavel, Ramaswamy'
'Sathiyendiran, Malaichamy'
'Pothiraja, Ramasamy'
'Butcher, Ray J.'

_publ_section_title
;
 O--H Bond elongation in co-ordinated water through intramolecular
 P=O&#x22EF;H--O bonding. 'Snap-shots' in phosphate ester hydrolysis
;
_journal_coden_ASTM CHCOFS
_journal_issue 20
_journal_name_full
;
 Chemical Communications (Cambridge, United Kingdom)
;
_journal_page_first 2546
_journal_page_last 2547
_journal_paper_doi 10.1039/b306038a
_journal_year 2003
_chemical_formula_sum 'C28 H46 Cu N2 O9 P2'
_chemical_formula_weight 680.15
_chemical_name_common cu-phenanthroline-dtbp
_space_group_IT_number 14
_symmetry_cell_setting monoclinic
_symmetry_space_group_name_Hall '-P 2yn'
_symmetry_space_group_name_H-M 'P 1 21/n 1'
_atom_sites_solution_hydrogens geom
_atom_sites_solution_primary direct
_atom_sites_solution_secondary difmap
_audit_creation_method SHELXL-97
_cell_angle_alpha 90.00
_cell_angle_beta 95.2700(10)
_cell_angle_gamma 90.00
_cell_formula_units_Z 4
_cell_length_a 10.5402(8)
_cell_length_b 17.5622(12)
_cell_length_c 17.3494(12)
_cell_measurement_temperature 93(2)
_cell_volume 3198.0(4)
_computing_cell_refinement 'Bruker SMART'
_computing_data_collection 'Bruker SMART'
_computing_data_reduction 'Bruker SHELXTL'
_computing_structure_refinement 'SHELXL-97 (Sheldrick, 1997)'
_computing_structure_solution SHELXS-97
_diffrn_ambient_temperature 93(2)
_diffrn_measured_fraction_theta_full 0.935
_diffrn_measured_fraction_theta_max 0.935
_diffrn_measurement_method 'phi and omega scans'
_diffrn_radiation_monochromator graphite
_diffrn_radiation_source 'fine-focus sealed tube'
_diffrn_radiation_type MoK\a
_diffrn_radiation_wavelength 0.71073
_diffrn_reflns_av_R_equivalents 0.0505
_diffrn_reflns_av_sigmaI/netI 0.0450
_diffrn_reflns_limit_h_max 13
_diffrn_reflns_limit_h_min -14
_diffrn_reflns_limit_k_max 23
_diffrn_reflns_limit_k_min -23
_diffrn_reflns_limit_l_max 22
_diffrn_reflns_limit_l_min -23
_diffrn_reflns_number 24146
_diffrn_reflns_theta_full 29.06
_diffrn_reflns_theta_max 29.06
_diffrn_reflns_theta_min 2.18
_exptl_absorpt_coefficient_mu 0.836
_exptl_absorpt_correction_T_max 0
_exptl_absorpt_correction_T_min 0
_exptl_absorpt_correction_type multi-scan
_exptl_crystal_colour blue
_exptl_crystal_density_diffrn 1.413
_exptl_crystal_density_method 'not measured'
_exptl_crystal_description plate
_exptl_crystal_F_000 1436
_exptl_crystal_size_max 0.2
_exptl_crystal_size_mid 0.2
_exptl_crystal_size_min 0.06
_refine_diff_density_max 0.687
_refine_diff_density_min -0.509
_refine_diff_density_rms 0.085
_refine_ls_extinction_method none
_refine_ls_goodness_of_fit_ref 1.192
_refine_ls_hydrogen_treatment mixed
_refine_ls_matrix_type full
_refine_ls_number_parameters 394
_refine_ls_number_reflns 7993
_refine_ls_number_restraints 0
_refine_ls_restrained_S_all 1.192
_refine_ls_R_factor_all 0.0676
_refine_ls_R_factor_gt 0.0526
_refine_ls_shift/su_max 0.001
_refine_ls_shift/su_mean 0.000
_refine_ls_structure_factor_coef Fsqd
_refine_ls_weighting_details 'calc w=1/[\s^2^(Fo^2^)+(0.0255P)^2^+5.3986P] where P=(Fo^2^+2Fc^2^)/3'
_refine_ls_weighting_scheme calc
_refine_ls_wR_factor_gt 0.1015
_refine_ls_wR_factor_ref 0.1060
_reflns_number_gt 6736
_reflns_number_total 7993
_reflns_threshold_expression >2sigma(I)
_cod_duplicate_entry 7104832
_cod_data_source_file b306038a.txt
_cod_data_source_block 93K_structure_of_2
_cod_depositor_comments
;
The following automatic conversions were performed:

'_symmetry_cell_setting' value 'Monoclinic' changed to 'monoclinic'
according to
/usr/data/users/saulius/automatic-downloads/retrospective/RSC/lib/dictionaries/cif_core.dic
dictionary named 'cif_core.dic' version 2.4.2 from 2011-04-26.

Automatic conversion script
Id: cif_fix_values 2281 2013-09-26 08:29:07Z andrius 

The following automatic conversions were performed:

'_exptl_absorpt_correction_type' value 'multi-scans' was replaced
with the value 'multi-scan' as specified in the replacement file
'src/cod-tools/trunk/data/replacement-values/replacement_values.lst'.

Automatic conversion script
Id: cif_fix_values 5376 2017-05-30 11:51:03Z andrius 
;
_cod_original_sg_symbol_H-M P2(1)/n
_cod_database_code 7113643

loop_
_symmetry_equiv_pos_as_xyz
'x, y, z'
'-x+1/2, y+1/2, -z+1/2'
'-x, -y, -z'
'x-1/2, -y-1/2, z-1/2'

loop_
_atom_site_label
_atom_site_type_symbol
_atom_site_fract_x
_atom_site_fract_y
_atom_site_fract_z
_atom_site_U_iso_or_equiv
_atom_site_adp_type
_atom_site_occupancy
_atom_site_symmetry_multiplicity
_atom_site_calc_flag
_atom_site_refinement_flags
Cu1 Cu 0.77521(3) 0.887340(17) 0.573281(17) 0.01021(8) Uani 1 1 d .
P1 P 0.95421(6) 0.75899(4) 0.50259(4) 0.01098(13) Uani 1 1 d .
P2 P 0.89883(6) 0.91631(4) 0.74217(4) 0.01099(13) Uani 1 1 d .
O1 O 0.83625(16) 0.77530(10) 0.54230(10) 0.0123(4) Uani 1 1 d .
O2 O 1.01852(17) 0.82678(10) 0.47059(10) 0.0149(4) Uani 1 1 d .
O3 O 0.92654(17) 0.69474(11) 0.43833(10) 0.0151(4) Uani 1 1 d .
O4 O 1.06313(16) 0.71896(10) 0.55866(10) 0.0139(4) Uani 1 1 d .
O5 O 0.79120(17) 0.88558(11) 0.68678(10) 0.0139(4) Uani 1 1 d .
O6 O 1.02920(17) 0.91590(10) 0.71507(10) 0.0142(4) Uani 1 1 d .
O7 O 0.85309(17) 1.00034(10) 0.76075(10) 0.0135(4) Uani 1 1 d .
O8 O 0.90549(17) 0.87083(10) 0.82118(10) 0.0136(4) Uani 1 1 d .
O9 O 0.94769(18) 0.93031(11) 0.56559(12) 0.0143(4) Uani 1 1 d .
N1 N 0.5887(2) 0.86207(12) 0.57228(12) 0.0121(4) Uani 1 1 d .
N2 N 0.7124(2) 0.93286(12) 0.46789(12) 0.0122(4) Uani 1 1 d .
C1 C 0.5305(3) 0.82549(14) 0.62590(16) 0.0153(5) Uani 1 1 d .
H1 H 0.5796 0.8085 0.6713 0.018 Uiso 1 1 calc R
C2 C 0.3989(3) 0.81090(16) 0.61791(17) 0.0183(5) Uani 1 1 d .
H2 H 0.3607 0.7836 0.6570 0.022 Uiso 1 1 calc R
C3 C 0.3253(3) 0.83634(16) 0.55317(16) 0.0184(6) Uani 1 1 d .
H3 H 0.2362 0.8269 0.5473 0.022 Uiso 1 1 calc R
C4 C 0.3843(2) 0.87635(14) 0.49619(15) 0.0137(5) Uani 1 1 d .
C5 C 0.5170(2) 0.88684(14) 0.50815(14) 0.0120(5) Uani 1 1 d .
C6 C 0.5837(2) 0.92563(13) 0.45176(14) 0.0117(5) Uani 1 1 d .
C7 C 0.5168(2) 0.95436(14) 0.38410(15) 0.0144(5) Uani 1 1 d .
C8 C 0.3803(3) 0.94435(15) 0.37360(16) 0.0175(5) Uani 1 1 d .
H8 H 0.3338 0.9641 0.3285 0.021 Uiso 1 1 calc R
C9 C 0.3178(3) 0.90724(15) 0.42697(16) 0.0179(6) Uani 1 1 d .
H9 H 0.2280 0.9014 0.4186 0.021 Uiso 1 1 calc R
C10 C 0.5889(3) 0.99144(15) 0.33118(15) 0.0169(5) Uani 1 1 d .
H10 H 0.5482 1.0115 0.2844 0.020 Uiso 1 1 calc R
C11 C 0.7187(3) 0.99868(15) 0.34734(16) 0.0172(5) Uani 1 1 d .
H11 H 0.7680 1.0241 0.3120 0.021 Uiso 1 1 calc R
C12 C 0.7778(3) 0.96812(14) 0.41676(15) 0.0144(5) Uani 1 1 d .
H12 H 0.8675 0.9730 0.4272 0.017 Uiso 1 1 calc R
C13 C 0.8066(2) 0.68528(16) 0.38861(15) 0.0170(5) Uani 1 1 d .
C14 C 0.7087(3) 0.64651(18) 0.43416(18) 0.0251(6) Uani 1 1 d .
H14A H 0.6924 0.6781 0.4787 0.038 Uiso 1 1 calc R
H14B H 0.7412 0.5968 0.4523 0.038 Uiso 1 1 calc R
H14C H 0.6293 0.6396 0.4009 0.038 Uiso 1 1 calc R
C15 C 0.7578(3) 0.76147(18) 0.35702(18) 0.0290(7) Uani 1 1 d .
H15A H 0.8255 0.7874 0.3321 0.043 Uiso 1 1 calc R
H15B H 0.7320 0.7929 0.3995 0.043 Uiso 1 1 calc R
H15C H 0.6845 0.7532 0.3190 0.043 Uiso 1 1 calc R
C16 C 0.8423(3) 0.6338(2) 0.32384(18) 0.0310(7) Uani 1 1 d .
H16A H 0.9073 0.6588 0.2958 0.047 Uiso 1 1 calc R
H16B H 0.7667 0.6236 0.2882 0.047 Uiso 1 1 calc R
H16C H 0.8761 0.5857 0.3457 0.047 Uiso 1 1 calc R
C17 C 1.0461(3) 0.66231(15) 0.61888(16) 0.0168(5) Uani 1 1 d .
C18 C 0.9841(3) 0.70019(17) 0.68463(16) 0.0230(6) Uani 1 1 d .
H18A H 1.0328 0.7457 0.7016 0.034 Uiso 1 1 calc R
H18B H 0.9830 0.6645 0.7280 0.034 Uiso 1 1 calc R
H18C H 0.8966 0.7148 0.6667 0.034 Uiso 1 1 calc R
C19 C 1.1811(3) 0.6374(2) 0.6453(2) 0.0311(8) Uani 1 1 d .
H19A H 1.2303 0.6813 0.6661 0.047 Uiso 1 1 calc R
H19B H 1.2213 0.6163 0.6012 0.047 Uiso 1 1 calc R
H19C H 1.1789 0.5984 0.6856 0.047 Uiso 1 1 calc R
C20 C 0.9700(3) 0.59460(16) 0.58507(18) 0.0232(6) Uani 1 1 d .
H20A H 0.8837 0.6112 0.5668 0.035 Uiso 1 1 calc R
H20B H 0.9655 0.5555 0.6250 0.035 Uiso 1 1 calc R
H20C H 1.0118 0.5735 0.5416 0.035 Uiso 1 1 calc R
C21 C 0.9321(3) 1.06137(14) 0.79809(15) 0.0149(5) Uani 1 1 d .
C22 C 1.0047(3) 1.09976(16) 0.73747(16) 0.0200(6) Uiso 1 1 d .
H22A H 0.9444 1.1188 0.6955 0.030 Uiso 1 1 calc R
H22B H 1.0625 1.0629 0.7166 0.030 Uiso 1 1 calc R
H22C H 1.0541 1.1424 0.7610 0.030 Uiso 1 1 calc R
C23 C 1.0219(3) 1.03082(17) 0.86498(17) 0.0232(6) Uani 1 1 d .
H23A H 1.0857 0.9976 0.8446 0.035 Uiso 1 1 calc R
H23B H 0.9730 1.0017 0.9003 0.035 Uiso 1 1 calc R
H23C H 1.0647 1.0735 0.8930 0.035 Uiso 1 1 calc R
C24 C 0.8358(3) 1.11556(17) 0.8279(2) 0.0297(7) Uani 1 1 d .
H24A H 0.7883 1.0893 0.8659 0.044 Uiso 1 1 calc R
H24B H 0.7766 1.1329 0.7846 0.044 Uiso 1 1 calc R
H24C H 0.8803 1.1595 0.8523 0.044 Uiso 1 1 calc R
C25 C 0.7985(3) 0.84504(15) 0.86380(15) 0.0153(5) Uani 1 1 d .
C26 C 0.6927(3) 0.90393(16) 0.86201(18) 0.0223(6) Uani 1 1 d .
H26A H 0.6572 0.9120 0.8084 0.033 Uiso 1 1 calc R
H26B H 0.7272 0.9520 0.8836 0.033 Uiso 1 1 calc R
H26C H 0.6255 0.8858 0.8929 0.033 Uiso 1 1 calc R
C27 C 0.7509(3) 0.76982(16) 0.82920(17) 0.0235(6) Uani 1 1 d .
H27A H 0.7162 0.7778 0.7755 0.035 Uiso 1 1 calc R
H27B H 0.6841 0.7496 0.8592 0.035 Uiso 1 1 calc R
H27C H 0.8217 0.7335 0.8306 0.035 Uiso 1 1 calc R
C28 C 0.8584(3) 0.83383(18) 0.94634(16) 0.0237(6) Uani 1 1 d .
H28A H 0.8916 0.8826 0.9669 0.036 Uiso 1 1 calc R
H28B H 0.9282 0.7970 0.9464 0.036 Uiso 1 1 calc R
H28C H 0.7939 0.8148 0.9787 0.036 Uiso 1 1 calc R
H9A H 0.988(4) 0.899(2) 0.534(2) 0.036(10) Uiso 1 1 d .
H9B H 0.979(4) 0.927(2) 0.608(2) 0.041(12) Uiso 1 1 d .

loop_
_atom_site_aniso_label
_atom_site_aniso_U_11
_atom_site_aniso_U_22
_atom_site_aniso_U_33
_atom_site_aniso_U_23
_atom_site_aniso_U_13
_atom_site_aniso_U_12
Cu1 0.00630(14) 0.01194(14) 0.01176(14) 0.00061(11) -0.00264(10) -0.00155(12)
P1 0.0070(3) 0.0130(3) 0.0124(3) -0.0005(2) -0.0021(2) -0.0009(2)
P2 0.0084(3) 0.0124(3) 0.0116(3) 0.0006(2) -0.0026(2) -0.0006(2)
O1 0.0087(8) 0.0134(8) 0.0145(8) -0.0013(7) -0.0011(7) -0.0005(7)
O2 0.0104(9) 0.0171(9) 0.0168(9) 0.0017(7) -0.0006(7) -0.0023(7)
O3 0.0090(8) 0.0193(9) 0.0160(9) -0.0058(7) -0.0036(7) -0.0001(7)
O4 0.0071(8) 0.0171(9) 0.0168(9) 0.0033(7) -0.0037(7) -0.0016(7)
O5 0.0107(8) 0.0189(9) 0.0117(8) -0.0010(7) -0.0021(7) -0.0055(7)
O6 0.0104(9) 0.0166(9) 0.0153(9) 0.0002(7) -0.0011(7) 0.0000(7)
O7 0.0081(8) 0.0117(8) 0.0197(9) -0.0009(7) -0.0038(7) 0.0001(7)
O8 0.0120(9) 0.0154(9) 0.0131(8) 0.0030(7) -0.0010(7) 0.0004(7)
O9 0.0110(9) 0.0164(9) 0.0151(9) 0.0008(7) -0.0014(8) -0.0024(7)
N1 0.0104(10) 0.0094(9) 0.0162(10) -0.0012(8) -0.0008(8) -0.0001(8)
N2 0.0095(10) 0.0112(10) 0.0153(10) -0.0005(8) -0.0016(8) 0.0017(8)
C1 0.0133(12) 0.0131(12) 0.0190(13) -0.0006(10) -0.0019(10) -0.0016(10)
C2 0.0133(13) 0.0171(13) 0.0247(14) -0.0008(10) 0.0037(11) -0.0049(10)
C3 0.0093(12) 0.0181(13) 0.0274(15) -0.0070(11) -0.0013(11) -0.0025(10)
C4 0.0091(11) 0.0113(12) 0.0202(13) -0.0065(9) -0.0018(10) 0.0007(9)
C5 0.0097(11) 0.0112(11) 0.0144(11) -0.0034(9) -0.0027(9) -0.0001(9)
C6 0.0108(12) 0.0080(11) 0.0157(12) -0.0034(9) -0.0024(9) 0.0026(9)
C7 0.0126(12) 0.0137(12) 0.0161(12) -0.0041(9) -0.0037(10) 0.0034(10)
C8 0.0160(13) 0.0152(12) 0.0195(13) -0.0052(10) -0.0074(10) 0.0033(10)
C9 0.0114(12) 0.0159(12) 0.0248(14) -0.0095(10) -0.0065(11) 0.0024(10)
C10 0.0216(14) 0.0150(12) 0.0131(12) -0.0006(9) -0.0036(10) 0.0042(11)
C11 0.0188(13) 0.0171(12) 0.0157(12) 0.0005(10) 0.0016(10) 0.0020(11)
C12 0.0118(12) 0.0141(12) 0.0170(12) -0.0018(9) 0.0004(10) -0.0005(10)
C13 0.0095(12) 0.0231(14) 0.0171(13) -0.0066(10) -0.0064(10) -0.0010(10)
C14 0.0153(14) 0.0322(16) 0.0266(15) -0.0059(12) -0.0045(12) -0.0064(12)
C15 0.0311(17) 0.0269(16) 0.0260(15) 0.0027(12) -0.0139(13) 0.0013(13)
C16 0.0234(16) 0.0441(19) 0.0238(15) -0.0157(14) -0.0071(13) 0.0024(14)
C17 0.0115(12) 0.0169(12) 0.0213(13) 0.0072(10) -0.0034(10) -0.0003(10)
C18 0.0247(15) 0.0262(15) 0.0175(13) 0.0027(11) -0.0008(11) -0.0033(12)
C19 0.0125(14) 0.0408(18) 0.0386(18) 0.0236(15) -0.0058(13) 0.0010(13)
C20 0.0236(15) 0.0161(13) 0.0296(15) 0.0024(11) 0.0008(12) -0.0051(11)
C21 0.0138(12) 0.0113(11) 0.0191(12) -0.0027(9) -0.0009(10) -0.0041(10)
C23 0.0241(15) 0.0224(14) 0.0211(14) 0.0008(11) -0.0082(12) -0.0088(12)
C24 0.0253(16) 0.0177(14) 0.048(2) -0.0085(13) 0.0121(14) -0.0031(13)
C25 0.0137(12) 0.0157(12) 0.0167(12) 0.0036(10) 0.0017(10) -0.0022(10)
C26 0.0149(13) 0.0192(14) 0.0337(16) 0.0039(11) 0.0074(12) 0.0009(11)
C27 0.0269(16) 0.0166(13) 0.0264(15) 0.0023(11) -0.0005(12) -0.0068(12)
C28 0.0239(15) 0.0304(16) 0.0165(13) 0.0065(11) -0.0003(11) -0.0069(13)

loop_
_atom_type_symbol
_atom_type_description
_atom_type_scat_dispersion_real
_atom_type_scat_dispersion_imag
_atom_type_scat_source
C C 0.0033 0.0016 'International Tables Vol C Tables 4.2.6.8 and 6.1.1.4'
H H 0.0000 0.0000 'International Tables Vol C Tables 4.2.6.8 and 6.1.1.4'
N N 0.0061 0.0033 'International Tables Vol C Tables 4.2.6.8 and 6.1.1.4'
O O 0.0106 0.0060 'International Tables Vol C Tables 4.2.6.8 and 6.1.1.4'
P P 0.1023 0.0942 'International Tables Vol C Tables 4.2.6.8 and 6.1.1.4'
Cu Cu 0.3201 1.2651 'International Tables Vol C Tables 4.2.6.8 and 6.1.1.4'

loop_
_geom_angle_atom_site_label_1
_geom_angle_atom_site_label_2
_geom_angle_atom_site_label_3
_geom_angle
O5 Cu1 O9 94.52(8)
O5 Cu1 N1 89.94(8)
O9 Cu1 N1 169.41(8)
O5 Cu1 N2 153.27(8)
O9 Cu1 N2 90.82(8)
N1 Cu1 N2 80.99(9)
O5 Cu1 O1 103.66(7)
O9 Cu1 O1 91.95(7)
N1 Cu1 O1 96.33(8)
N2 Cu1 O1 102.31(8)
O2 P1 O1 116.03(11)
O2 P1 O3 111.25(11)
O1 P1 O3 110.46(10)
O2 P1 O4 104.50(10)
O1 P1 O4 112.53(10)
O3 P1 O4 100.92(10)
O6 P2 O5 117.09(11)
O6 P2 O8 107.55(10)
O5 P2 O8 109.89(10)
O6 P2 O7 111.85(10)
O5 P2 O7 103.58(10)
O8 P2 O7 106.38(10)
P1 O1 Cu1 124.55(10)
C13 O3 P1 125.55(16)
C17 O4 P1 127.19(16)
P2 O5 Cu1 128.37(11)
C21 O7 P2 126.45(16)
C25 O8 P2 127.87(16)
Cu1 O9 H9A 107(2)
Cu1 O9 H9B 103(3)
H9A O9 H9B 109(4)
C1 N1 C5 118.1(2)
C1 N1 Cu1 127.93(18)
C5 N1 Cu1 113.93(17)
C12 N2 C6 118.3(2)
C12 N2 Cu1 129.37(18)
C6 N2 Cu1 112.32(17)
N1 C1 C2 122.4(2)
N1 C1 H1 118.8
C2 C1 H1 118.8
C3 C2 C1 119.8(3)
C3 C2 H2 120.1
C1 C2 H2 120.1
C2 C3 C4 118.9(2)
C2 C3 H3 120.5
C4 C3 H3 120.5
C3 C4 C5 117.4(2)
C3 C4 C9 124.3(2)
C5 C4 C9 118.3(2)
N1 C5 C4 123.3(2)
N1 C5 C6 116.3(2)
C4 C5 C6 120.4(2)
N2 C6 C7 123.4(2)
N2 C6 C5 116.5(2)
C7 C6 C5 120.2(2)
C10 C7 C6 116.9(2)
C10 C7 C8 124.5(2)
C6 C7 C8 118.6(2)
C9 C8 C7 121.0(2)
C9 C8 H8 119.5
C7 C8 H8 119.5
C8 C9 C4 121.5(2)
C8 C9 H9 119.3
C4 C9 H9 119.3
C11 C10 C7 119.8(2)
C11 C10 H10 120.1
C7 C10 H10 120.1
C10 C11 C12 119.5(3)
C10 C11 H11 120.3
C12 C11 H11 120.3
N2 C12 C11 122.2(2)
N2 C12 H12 118.9
C11 C12 H12 118.9
O3 C13 C16 104.0(2)
O3 C13 C14 109.5(2)
C16 C13 C14 110.2(2)
O3 C13 C15 110.9(2)
C16 C13 C15 110.9(3)
C14 C13 C15 111.1(2)
C13 C14 H14A 109.5
C13 C14 H14B 109.5
H14A C14 H14B 109.5
C13 C14 H14C 109.5
H14A C14 H14C 109.5
H14B C14 H14C 109.5
C13 C15 H15A 109.5
C13 C15 H15B 109.5
H15A C15 H15B 109.5
C13 C15 H15C 109.5
H15A C15 H15C 109.5
H15B C15 H15C 109.5
C13 C16 H16A 109.5
C13 C16 H16B 109.5
H16A C16 H16B 109.5
C13 C16 H16C 109.5
H16A C16 H16C 109.5
H16B C16 H16C 109.5
O4 C17 C19 103.8(2)
O4 C17 C18 109.1(2)
C19 C17 C18 110.8(2)
O4 C17 C20 110.5(2)
C19 C17 C20 109.7(2)
C18 C17 C20 112.6(2)
C17 C18 H18A 109.5
C17 C18 H18B 109.5
H18A C18 H18B 109.5
C17 C18 H18C 109.5
H18A C18 H18C 109.5
H18B C18 H18C 109.5
C17 C19 H19A 109.5
C17 C19 H19B 109.5
H19A C19 H19B 109.5
C17 C19 H19C 109.5
H19A C19 H19C 109.5
H19B C19 H19C 109.5
C17 C20 H20A 109.5
C17 C20 H20B 109.5
H20A C20 H20B 109.5
C17 C20 H20C 109.5
H20A C20 H20C 109.5
H20B C20 H20C 109.5
O7 C21 C22 108.7(2)
O7 C21 C24 103.8(2)
C22 C21 C24 110.7(2)
O7 C21 C23 111.4(2)
C22 C21 C23 111.5(2)
C24 C21 C23 110.5(2)
C21 C22 H22A 109.5
C21 C22 H22B 109.5
H22A C22 H22B 109.5
C21 C22 H22C 109.5
H22A C22 H22C 109.5
H22B C22 H22C 109.5
C21 C23 H23A 109.5
C21 C23 H23B 109.5
H23A C23 H23B 109.5
C21 C23 H23C 109.5
H23A C23 H23C 109.5
H23B C23 H23C 109.5
C21 C24 H24A 109.5
C21 C24 H24B 109.5
H24A C24 H24B 109.5
C21 C24 H24C 109.5
H24A C24 H24C 109.5
H24B C24 H24C 109.5
O8 C25 C27 108.0(2)
O8 C25 C26 112.0(2)
C27 C25 C26 111.7(2)
O8 C25 C28 103.9(2)
C27 C25 C28 110.6(2)
C26 C25 C28 110.3(2)
C25 C26 H26A 109.5
C25 C26 H26B 109.5
H26A C26 H26B 109.5
C25 C26 H26C 109.5
H26A C26 H26C 109.5
H26B C26 H26C 109.5
C25 C27 H27A 109.5
C25 C27 H27B 109.5
H27A C27 H27B 109.5
C25 C27 H27C 109.5
H27A C27 H27C 109.5
H27B C27 H27C 109.5
C25 C28 H28A 109.5
C25 C28 H28B 109.5
H28A C28 H28B 109.5
C25 C28 H28C 109.5
H28A C28 H28C 109.5
H28B C28 H28C 109.5

loop_
_geom_bond_atom_site_label_1
_geom_bond_atom_site_label_2
_geom_bond_distance
Cu1 O5 1.9611(17)
Cu1 O9 1.9842(19)
Cu1 N1 2.014(2)
Cu1 N2 2.049(2)
Cu1 O1 2.1537(18)
P1 O2 1.5015(19)
P1 O1 1.5032(19)
P1 O3 1.5943(19)
P1 O4 1.5979(18)
P2 O6 1.4926(19)
P2 O5 1.5170(18)
P2 O8 1.5825(18)
P2 O7 1.5947(19)
O3 C13 1.473(3)
O4 C17 1.466(3)
O7 C21 1.471(3)
O8 C25 1.475(3)
O9 H9A 0.92(4)
O9 H9B 0.78(4)
N1 C1 1.326(3)
N1 C5 1.358(3)
N2 C12 1.326(3)
N2 C6 1.366(3)
C1 C2 1.405(4)
C1 H1 0.9500
C2 C3 1.379(4)
C2 H2 0.9500
C3 C4 1.403(4)
C3 H3 0.9500
C4 C5 1.408(3)
C4 C9 1.440(4)
C5 C6 1.429(4)
C6 C7 1.406(3)
C7 C10 1.405(4)
C7 C8 1.444(4)
C8 C9 1.353(4)
C8 H8 0.9500
C9 H9 0.9500
C10 C11 1.377(4)
C10 H10 0.9500
C11 C12 1.410(4)
C11 H11 0.9500
C12 H12 0.9500
C13 C16 1.517(4)
C13 C14 1.517(4)
C13 C15 1.518(4)
C14 H14A 0.9800
C14 H14B 0.9800
C14 H14C 0.9800
C15 H15A 0.9800
C15 H15B 0.9800
C15 H15C 0.9800
C16 H16A 0.9800
C16 H16B 0.9800
C16 H16C 0.9800
C17 C19 1.519(4)
C17 C18 1.519(4)
C17 C20 1.522(4)
C18 H18A 0.9800
C18 H18B 0.9800
C18 H18C 0.9800
C19 H19A 0.9800
C19 H19B 0.9800
C19 H19C 0.9800
C20 H20A 0.9800
C20 H20B 0.9800
C20 H20C 0.9800
C21 C22 1.515(4)
C21 C24 1.516(4)
C21 C23 1.526(4)
C22 H22A 0.9800
C22 H22B 0.9800
C22 H22C 0.9800
C23 H23A 0.9800
C23 H23B 0.9800
C23 H23C 0.9800
C24 H24A 0.9800
C24 H24B 0.9800
C24 H24C 0.9800
C25 C27 1.517(4)
C25 C26 1.519(4)
C25 C28 1.524(4)
C26 H26A 0.9800
C26 H26B 0.9800
C26 H26C 0.9800
C27 H27A 0.9800
C27 H27B 0.9800
C27 H27C 0.9800
C28 H28A 0.9800
C28 H28B 0.9800
C28 H28C 0.9800

loop_
_geom_hbond_atom_site_label_D
_geom_hbond_atom_site_label_H
_geom_hbond_atom_site_label_A
_geom_hbond_distance_DH
_geom_hbond_distance_HA
_geom_hbond_distance_DA
_geom_hbond_angle_DHA
O9 H9A O2 0.92(4) 1.72(4) 2.609(3) 162(4)
O9 H9B O6 0.78(4) 1.90(4) 2.668(3) 171(4)

loop_
_geom_torsion_atom_site_label_1
_geom_torsion_atom_site_label_2
_geom_torsion_atom_site_label_3
_geom_torsion_atom_site_label_4
_geom_torsion
O2 P1 O1 Cu1 -11.32(16)
O3 P1 O1 Cu1 -139.11(11)
O4 P1 O1 Cu1 108.96(12)
O5 Cu1 O1 P1 -113.94(12)
O9 Cu1 O1 P1 -18.82(13)
N1 Cu1 O1 P1 154.57(13)
N2 Cu1 O1 P1 72.45(13)
O2 P1 O3 C13 -94.1(2)
O1 P1 O3 C13 36.2(2)
O4 P1 O3 C13 155.5(2)
O2 P1 O4 C17 163.5(2)
O1 P1 O4 C17 36.8(2)
O3 P1 O4 C17 -81.0(2)
O6 P2 O5 Cu1 -30.39(19)
O8 P2 O5 Cu1 -153.44(13)
O7 P2 O5 Cu1 93.23(15)
O9 Cu1 O5 P2 5.44(15)
N1 Cu1 O5 P2 -164.95(15)
N2 Cu1 O5 P2 -95.4(2)
O1 Cu1 O5 P2 98.55(15)
O6 P2 O7 C21 -39.1(2)
O5 P2 O7 C21 -166.10(19)
O8 P2 O7 C21 78.1(2)
O6 P2 O8 C25 -169.25(19)
O5 P2 O8 C25 -40.8(2)
O7 P2 O8 C25 70.8(2)
O5 Cu1 N1 C1 -26.0(2)
O9 Cu1 N1 C1 -141.1(4)
N2 Cu1 N1 C1 179.2(2)
O1 Cu1 N1 C1 77.7(2)
O5 Cu1 N1 C5 153.55(18)
O9 Cu1 N1 C5 38.5(6)
N2 Cu1 N1 C5 -1.21(17)
O1 Cu1 N1 C5 -102.71(17)
O5 Cu1 N2 C12 108.6(3)
O9 Cu1 N2 C12 6.8(2)
N1 Cu1 N2 C12 -179.9(2)
O1 Cu1 N2 C12 -85.4(2)
O5 Cu1 N2 C6 -69.9(3)
O9 Cu1 N2 C6 -171.66(17)
N1 Cu1 N2 C6 1.59(16)
O1 Cu1 N2 C6 96.16(17)
C5 N1 C1 C2 0.9(4)
Cu1 N1 C1 C2 -179.54(19)
N1 C1 C2 C3 -1.3(4)
C1 C2 C3 C4 0.2(4)
C2 C3 C4 C5 1.2(4)
C2 C3 C4 C9 -178.6(2)
C1 N1 C5 C4 0.7(4)
Cu1 N1 C5 C4 -178.94(19)
C1 N1 C5 C6 -179.7(2)
Cu1 N1 C5 C6 0.6(3)
C3 C4 C5 N1 -1.8(4)
C9 C4 C5 N1 178.1(2)
C3 C4 C5 C6 178.7(2)
C9 C4 C5 C6 -1.5(4)
C12 N2 C6 C7 -0.7(4)
Cu1 N2 C6 C7 177.98(19)
C12 N2 C6 C5 179.6(2)
Cu1 N2 C6 C5 -1.7(3)
N1 C5 C6 N2 0.8(3)
C4 C5 C6 N2 -179.6(2)
N1 C5 C6 C7 -179.0(2)
C4 C5 C6 C7 0.6(4)
N2 C6 C7 C10 0.6(4)
C5 C6 C7 C10 -179.7(2)
N2 C6 C7 C8 -179.1(2)
C5 C6 C7 C8 0.6(4)
C10 C7 C8 C9 179.3(3)
C6 C7 C8 C9 -0.9(4)
C7 C8 C9 C4 0.1(4)
C3 C4 C9 C8 -179.0(3)
C5 C4 C9 C8 1.2(4)
C6 C7 C10 C11 -0.5(4)
C8 C7 C10 C11 179.2(3)
C7 C10 C11 C12 0.5(4)
C6 N2 C12 C11 0.6(4)
Cu1 N2 C12 C11 -177.76(19)
C10 C11 C12 N2 -0.6(4)
P1 O3 C13 C16 163.6(2)
P1 O3 C13 C14 -78.6(3)
P1 O3 C13 C15 44.3(3)
P1 O4 C17 C19 172.7(2)
P1 O4 C17 C18 -69.1(3)
P1 O4 C17 C20 55.1(3)
P2 O7 C21 C22 82.4(2)
P2 O7 C21 C24 -159.7(2)
P2 O7 C21 C23 -40.8(3)
P2 O8 C25 C27 83.9(2)
P2 O8 C25 C26 -39.5(3)
P2 O8 C25 C28 -158.54(19)
